data_2233558
loop_
_publ_author_name
'Parthasarathy, Rajasekaran'
'Jenniefer, Samson Jegan'
'Thomas Muthiah, Packianathan'
'Sulochana, Nagarajan'

_publ_section_title
;
 2,6,6-Trimethylcyclohex-2-enecarboxylic acid
;
_journal_coeditor_code LH5406
_journal_issue 2
_journal_name_full 'Acta Crystallographica Section E'
_journal_page_first o536
_journal_paper_doi 10.1107/S1600536812002668
_journal_volume 68
_journal_year 2012
_chemical_formula_iupac 'C10 H16 O2'
_chemical_formula_moiety 'C10 H16 O2'
_chemical_formula_sum 'C10 H16 O2'
_chemical_formula_weight 168.23
_chemical_name_systematic
;
2,6,6-Trimethylcyclohex-2-enecarboxylic acid
;
_space_group_IT_number 14
_symmetry_cell_setting monoclinic
_symmetry_space_group_name_Hall '-P 2ybc'
_symmetry_space_group_name_H-M 'P 1 21/c 1'
_atom_sites_solution_hydrogens geom
_atom_sites_solution_primary direct
_atom_sites_solution_secondary difmap
_cell_angle_alpha 90
_cell_angle_beta 112.9240(10)
_cell_angle_gamma 90
_cell_formula_units_Z 4
_cell_length_a 7.68170(10)
_cell_length_b 10.4137(2)
_cell_length_c 13.4421(2)
_cell_measurement_reflns_used 3232
_cell_measurement_temperature 296
_cell_measurement_theta_max 25.06
_cell_measurement_theta_min 2.88
_cell_volume 990.38(3)
_computing_cell_refinement 'SAINT (Bruker, 2008)'
_computing_data_collection 'APEX2 (Bruker, 2008)'
_computing_data_reduction 'SAINT (Bruker, 2008)'
_computing_molecular_graphics 'PLATON (Spek, 2009)'
_computing_publication_material 'PLATON (Spek, 2009)'
_computing_structure_refinement 'SHELXL97 (Sheldrick, 2008)'
_computing_structure_solution 'SHELXS97 (Sheldrick, 2008)'
_diffrn_ambient_temperature 296
_diffrn_measured_fraction_theta_full 0.998
_diffrn_measured_fraction_theta_max 0.998
_diffrn_measurement_device_type 'Bruker SMART APEXII CCD'
_diffrn_measurement_method '\f and \w'
_diffrn_radiation_monochromator graphite
_diffrn_radiation_source 'fine-focus sealed tube'
_diffrn_radiation_type MoK\a
_diffrn_radiation_wavelength 0.71073
_diffrn_reflns_av_R_equivalents 0.0261
_diffrn_reflns_av_sigmaI/netI 0.0232
_diffrn_reflns_limit_h_max 8
_diffrn_reflns_limit_h_min -9
_diffrn_reflns_limit_k_max 8
_diffrn_reflns_limit_k_min -13
_diffrn_reflns_limit_l_max 17
_diffrn_reflns_limit_l_min -17
_diffrn_reflns_number 10045
_diffrn_reflns_reduction_process
;
;
_diffrn_reflns_theta_full 26.98
_diffrn_reflns_theta_max 26.98
_diffrn_reflns_theta_min 2.56
_diffrn_standards_number 0
_exptl_absorpt_coefficient_mu 0.077
_exptl_absorpt_correction_T_max 0.996
_exptl_absorpt_correction_T_min 0.993
_exptl_absorpt_correction_type multi-scan
_exptl_absorpt_process_details '(SADABS; Bruker, 2008)'
_exptl_crystal_colour colourless
_exptl_crystal_density_diffrn 1.128
_exptl_crystal_density_method 'not measured'
_exptl_crystal_description prism
_exptl_crystal_F_000 368
_exptl_crystal_size_max 0.090
_exptl_crystal_size_mid 0.080
_exptl_crystal_size_min 0.050
_refine_diff_density_max 0.245
_refine_diff_density_min -0.170
_refine_ls_extinction_method none
_refine_ls_goodness_of_fit_ref 1.028
_refine_ls_hydrogen_treatment mixed
_refine_ls_matrix_type full
_refine_ls_number_parameters 120
_refine_ls_number_reflns 2158
_refine_ls_number_restraints 0
_refine_ls_restrained_S_all 1.028
_refine_ls_R_factor_all 0.0692
_refine_ls_R_factor_gt 0.0485
_refine_ls_shift/su_max 0.003
_refine_ls_shift/su_mean 0.000
_refine_ls_structure_factor_coef Fsqd
_refine_ls_weighting_details 'calc w = 1/[\s^2^(Fo^2^)+(0.0541P)^2^+0.2979P] where P=(Fo^2^+2Fc^2^)/3'
_refine_ls_weighting_scheme calc
_refine_ls_wR_factor_gt 0.1199
_refine_ls_wR_factor_ref 0.1339
_reflns_number_gt 1560
_reflns_number_total 2158
_reflns_threshold_expression I>2\s(I)
_cod_data_source_file lh5406.cif
_cod_data_source_block I
_cod_original_sg_symbol_H-M 'P 21/c'
_cod_database_code 2233558
_cod_database_fobs_code 2233558

loop_
_symmetry_equiv_pos_site_id
_symmetry_equiv_pos_as_xyz
1 x,y,z
2 -x,1/2+y,1/2-z
3 -x,-y,-z
4 x,1/2-y,1/2+z

loop_
_atom_site_aniso_label
_atom_site_aniso_U_11
_atom_site_aniso_U_22
_atom_site_aniso_U_33
_atom_site_aniso_U_12
_atom_site_aniso_U_13
_atom_site_aniso_U_23
O1 0.1202(12) 0.0524(8) 0.0696(9) -0.0172(8) 0.0626(9) -0.0177(6)
O2 0.1320(14) 0.0630(9) 0.0742(9) -0.0294(8) 0.0741(10) -0.0186(7)
C1 0.0504(9) 0.0410(9) 0.0432(8) -0.0068(7) 0.0238(7) -0.0081(6)
C2 0.0455(9) 0.0551(10) 0.0408(8) -0.0020(7) 0.0193(7) -0.0111(7)
C3 0.0575(10) 0.0604(11) 0.0418(8) 0.0047(8) 0.0199(8) 0.0005(7)
C4 0.0651(12) 0.0624(12) 0.0653(11) -0.0064(9) 0.0354(10) 0.0043(9)
C5 0.0451(9) 0.0597(11) 0.0611(10) -0.0083(8) 0.0222(8) -0.0074(8)
C6 0.0454(9) 0.0515(10) 0.0516(9) 0.0014(7) 0.0190(7) -0.0027(7)
C7 0.0501(11) 0.0970(16) 0.0650(12) -0.0081(10) 0.0172(9) -0.0101(11)
C8 0.0661(13) 0.0828(15) 0.0682(12) 0.0081(11) 0.0110(10) 0.0130(11)
C9 0.0648(12) 0.0620(12) 0.0864(14) 0.0074(9) 0.0408(11) -0.0119(10)
C10 0.0563(10) 0.0460(10) 0.0424(8) -0.0067(8) 0.0244(7) -0.0056(7)

loop_
_atom_site_type_symbol
_atom_site_label
_atom_site_fract_x
_atom_site_fract_y
_atom_site_fract_z
_atom_site_U_iso_or_equiv
_atom_site_thermal_displace_type
_atom_site_calc_flag
_atom_site_refinement_flags
_atom_site_occupancy
O O1 0.5749(2) 0.54166(13) 0.40375(11) 0.0729(6) Uani . . 1.000
O O2 0.4766(2) 0.35104(14) 0.43135(12) 0.0793(6) Uani . . 1.000
C C1 0.5737(2) 0.36939(16) 0.28421(12) 0.0432(5) Uani . . 1.000
C C2 0.4543(2) 0.44209(16) 0.18282(12) 0.0464(5) Uani . . 1.000
C C3 0.5312(3) 0.52452(17) 0.13678(13) 0.0531(6) Uani . . 1.000
C C4 0.7364(3) 0.5534(2) 0.17489(16) 0.0612(7) Uani . . 1.000
C C5 0.8506(2) 0.49910(18) 0.28571(15) 0.0548(6) Uani . . 1.000
C C6 0.7857(2) 0.36479(17) 0.30219(13) 0.0495(5) Uani . . 1.000
C C7 0.2461(3) 0.4137(2) 0.13917(17) 0.0723(8) Uani . . 1.000
C C8 0.9058(3) 0.3161(2) 0.41584(17) 0.0770(8) Uani . . 1.000
C C9 0.8045(3) 0.2706(2) 0.21865(18) 0.0676(7) Uani . . 1.000
C C10 0.5421(2) 0.42734(16) 0.37950(12) 0.0467(5) Uani . . 1.000
H H1 0.527(2) 0.2818(16) 0.2775(12) 0.042(4) Uiso . . 1.000
H H2A 0.459(5) 0.394(4) 0.494(3) 0.167(13) Uiso . . 1.000
H H3 0.45030 0.56780 0.07570 0.0640 Uiso calc R 1.000
H H4A 0.75350 0.64580 0.17680 0.0730 Uiso calc R 1.000
H H4B 0.78430 0.51850 0.12360 0.0730 Uiso calc R 1.000
H H5A 0.84030 0.55630 0.34010 0.0660 Uiso calc R 1.000
H H5B 0.98260 0.49550 0.29580 0.0660 Uiso calc R 1.000
H H7A 0.19700 0.43390 0.19300 0.1080 Uiso calc R 1.000
H H7B 0.22580 0.32430 0.12080 0.1080 Uiso calc R 1.000
H H7C 0.18260 0.46470 0.07580 0.1080 Uiso calc R 1.000
H H8A 0.85880 0.23430 0.42710 0.1160 Uiso calc R 1.000
H H8B 0.89920 0.37630 0.46830 0.1160 Uiso calc R 1.000
H H8C 1.03480 0.30720 0.42340 0.1160 Uiso calc R 1.000
H H9A 0.72010 0.29590 0.14750 0.1010 Uiso calc R 1.000
H H9B 0.77290 0.18550 0.23350 0.1010 Uiso calc R 1.000
H H9C 0.93220 0.27160 0.22290 0.1010 Uiso calc R 1.000

loop_
_atom_type_symbol
_atom_type_description
_atom_type_scat_dispersion_real
_atom_type_scat_dispersion_imag
_atom_type_scat_source
O O 0.0106 0.0060 'International Tables Vol C Tables 4.2.6.8 and 6.1.1.4'
H H 0.0000 0.0000 'International Tables Vol C Tables 4.2.6.8 and 6.1.1.4'
C C 0.0033 0.0016 'International Tables Vol C Tables 4.2.6.8 and 6.1.1.4'

loop_
_geom_angle_atom_site_label_1
_geom_angle_atom_site_label_2
_geom_angle_atom_site_label_3
_geom_angle
_geom_angle_publ_flag
C10 O2 H2A 113(2) no
C2 C1 C10 108.68(13) no
C6 C1 C10 112.58(13) no
C2 C1 C6 112.73(13) no
C1 C2 C7 115.59(15) no
C3 C2 C7 123.07(16) no
C1 C2 C3 121.34(16) no
C2 C3 C4 125.20(16) no
C3 C4 C5 113.21(17) no
C4 C5 C6 112.80(15) no
C1 C6 C5 109.32(14) no
C1 C6 C8 110.71(15) no
C5 C6 C8 110.10(15) no
C5 C6 C9 110.39(15) no
C8 C6 C9 109.00(16) no
C1 C6 C9 107.28(15) no
O1 C10 C1 121.53(15) no
O2 C10 C1 115.97(15) no
O1 C10 O2 122.50(16) no
C2 C1 H1 108.3(9) no
C6 C1 H1 108.2(10) no
C10 C1 H1 106.1(9) no
C2 C3 H3 117.00 no
C4 C3 H3 117.00 no
C3 C4 H4A 109.00 no
C3 C4 H4B 109.00 no
C5 C4 H4A 109.00 no
C5 C4 H4B 109.00 no
H4A C4 H4B 108.00 no
C4 C5 H5A 109.00 no
C4 C5 H5B 109.00 no
C6 C5 H5A 109.00 no
C6 C5 H5B 109.00 no
H5A C5 H5B 108.00 no
C2 C7 H7A 109.00 no
C2 C7 H7B 109.00 no
C2 C7 H7C 109.00 no
H7A C7 H7B 110.00 no
H7A C7 H7C 110.00 no
H7B C7 H7C 109.00 no
C6 C8 H8A 109.00 no
C6 C8 H8B 109.00 no
C6 C8 H8C 109.00 no
H8A C8 H8B 109.00 no
H8A C8 H8C 109.00 no
H8B C8 H8C 109.00 no
C6 C9 H9A 109.00 no
C6 C9 H9B 109.00 no
C6 C9 H9C 109.00 no
H9A C9 H9B 109.00 no
H9A C9 H9C 110.00 no
H9B C9 H9C 109.00 no

loop_
_geom_bond_atom_site_label_1
_geom_bond_atom_site_label_2
_geom_bond_distance
_geom_bond_publ_flag
O1 C10 1.234(2) no
O2 C10 1.282(2) no
O2 H2A 1.01(4) no
C1 C6 1.551(2) no
C1 C10 1.519(2) no
C1 C2 1.516(2) no
C2 C7 1.503(3) no
C2 C3 1.324(3) no
C3 C4 1.486(3) no
C4 C5 1.513(3) no
C5 C6 1.530(3) no
C6 C8 1.531(3) no
C6 C9 1.540(3) no
C1 H1 0.971(17) no
C3 H3 0.9300 no
C4 H4A 0.9700 no
C4 H4B 0.9700 no
C5 H5A 0.9700 no
C5 H5B 0.9700 no
C7 H7A 0.9600 no
C7 H7B 0.9600 no
C7 H7C 0.9600 no
C8 H8A 0.9600 no
C8 H8B 0.9600 no
C8 H8C 0.9600 no
C9 H9A 0.9600 no
C9 H9B 0.9600 no
C9 H9C 0.9600 no

loop_
_geom_contact_atom_site_label_1
_geom_contact_atom_site_label_2
_geom_contact_distance
_geom_contact_site_symmetry_2
_geom_contact_publ_flag
O1 C5 3.133(2) . no
O1 C8 3.418(3) . no
O1 C10 3.382(2) 3_666 no
O1 O2 2.646(2) 3_666 no
O2 O1 2.646(2) 3_666 no
O2 C8 3.403(3) . no
O1 H8B 2.8700 . no
O1 H2A 1.64(4) 3_666 no
O1 H5A 2.5000 . no
O2 H4A 2.7900 2_645 no
O2 H2A 2.81(4) 3_666 no
C3 C9 3.288(3) . no
C3 C3 3.555(2) 3_665 no
C5 O1 3.133(2) . no
C8 O2 3.403(3) . no
C8 O1 3.418(3) . no
C9 C3 3.288(3) . no
C10 O1 3.382(2) 3_666 no
C2 H9A 2.7300 . no
C3 H3 3.0700 3_665 no
C3 H1 3.018(17) 2_655 no
C3 H9A 2.7600 . no
C4 H9A 2.7000 . no
C9 H4B 2.8600 . no
C10 H5A 2.8800 . no
C10 H8A 3.0300 . no
C10 H8B 2.5800 . no
C10 H7A 2.8500 . no
C10 H2A 2.52(4) 3_666 no
H1 H7B 2.4900 . no
H1 H9B 2.4100 . no
H1 C3 3.018(17) 2_645 no
H2A O1 1.64(4) 3_666 no
H2A O2 2.81(4) 3_666 no
H2A C10 2.52(4) 3_666 no
H2A H2A 2.28(6) 3_666 no
H3 H7C 2.3200 . no
H3 C3 3.0700 3_665 no
H4A O2 2.7900 2_655 no
H4B C9 2.8600 . no
H4B H9A 2.4200 . no
H5A O1 2.5000 . no
H5A C10 2.8800 . no
H5A H8B 2.4700 . no
H5B H8C 2.5300 . no
H5B H9C 2.5000 . no
H7A C10 2.8500 . no
H7B H1 2.4900 . no
H7C H3 2.3200 . no
H8A C10 3.0300 . no
H8A H9B 2.4800 . no
H8B O1 2.8700 . no
H8B C10 2.5800 . no
H8B H5A 2.4700 . no
H8C H5B 2.5300 . no
H8C H9C 2.5200 . no
H9A C2 2.7300 . no
H9A C3 2.7600 . no
H9A C4 2.7000 . no
H9A H4B 2.4200 . no
H9B H1 2.4100 . no
H9B H8A 2.4800 . no
H9C H5B 2.5000 . no
H9C H8C 2.5200 . no

loop_
_geom_hbond_atom_site_label_D
_geom_hbond_atom_site_label_H
_geom_hbond_atom_site_label_A
_geom_hbond_site_symmetry_A
_geom_hbond_distance_DH
_geom_hbond_distance_HA
_geom_hbond_distance_DA
_geom_hbond_angle_DHA
_geom_hbond_publ_flag
O2 H2A O1 3_666 1.01(4) 1.64(4) 2.646(2) 178(4) yes
C5 H5A O1 . 0.9700 2.5000 3.133(2) 122.00 no

loop_
_geom_torsion_atom_site_label_1
_geom_torsion_atom_site_label_2
_geom_torsion_atom_site_label_3
_geom_torsion_atom_site_label_4
_geom_torsion
_geom_torsion_publ_flag
C6 C1 C2 C3 -20.0(2) no
C6 C1 C2 C7 159.84(15) no
C10 C1 C2 C3 105.55(18) no
C10 C1 C2 C7 -74.64(18) no
C2 C1 C6 C5 46.66(18) no
C2 C1 C6 C8 168.11(14) no
C2 C1 C6 C9 -73.06(18) no
C10 C1 C6 C5 -76.73(17) no
C10 C1 C6 C8 44.72(19) no
C10 C1 C6 C9 163.55(14) no
C2 C1 C10 O1 -58.5(2) no
C2 C1 C10 O2 120.32(16) no
C6 C1 C10 O1 67.1(2) no
C6 C1 C10 O2 -114.07(17) no
C1 C2 C3 C4 1.5(3) no
C7 C2 C3 C4 -178.26(18) no
C2 C3 C4 C5 -11.4(3) no
C3 C4 C5 C6 39.9(2) no
C4 C5 C6 C1 -57.77(19) no
C4 C5 C6 C8 -179.60(17) no
C4 C5 C6 C9 60.0(2) no

loop_
_cod_related_entry_id
_cod_related_entry_database
_cod_related_entry_code
1 ChemSpider 92513
